data_1545461
loop_
_publ_author_name
'Luong, Tom'
'Chen, Shujie'
'Qu, Ke'
'McInturff, Emma L.'
'Krische, Michael J.'

_publ_section_title
;
 Ruthenium(0)-Catalyzed C-C Coupling of Alkynes and 3-Hydroxy-2-oxindoles:
 Direct C-H Vinylation of Alcohols.
;
_journal_issue 4
_journal_name_full 'Organic letters'
_journal_page_first 966
_journal_page_last 968
_journal_paper_doi 10.1021/acs.orglett.7b00174
_journal_volume 19
_journal_year 2017
_chemical_formula_moiety 'C29 H23 N O2, 1/2 C H2 Cl2'
_chemical_formula_sum 'C29.5 H24 Cl N O2'
_chemical_formula_weight 459.95
_chemical_name_systematic
;
 ?
;
_space_group_IT_number 14
_symmetry_cell_setting monoclinic
_symmetry_space_group_name_Hall '-P 2yn'
_symmetry_space_group_name_H-M 'P 1 21/n 1'
_atom_sites_solution_hydrogens geom
_atom_sites_solution_primary direct
_atom_sites_solution_secondary difmap
_audit_creation_method SHELXL-97
_cell_angle_alpha 90.00
_cell_angle_beta 94.784(4)
_cell_angle_gamma 90.00
_cell_formula_units_Z 4
_cell_length_a 9.4705(10)
_cell_length_b 10.7642(13)
_cell_length_c 23.159(3)
_cell_measurement_reflns_used 4918
_cell_measurement_temperature 153(2)
_cell_measurement_theta_max 20.7
_cell_measurement_theta_min 2.0
_cell_volume 2352.7(5)
_computing_cell_refinement 'Apex II release 2010, Bruker AXS, Inc.'
_computing_data_collection 'Apex II release 2010, Bruker AXS, Inc.'
_computing_data_reduction 'Apex II release 2010, Bruker AXS, Inc.'
_computing_molecular_graphics 'XP SHELXTL/PC, Siemens Analytical'
_computing_structure_refinement 'XL SHELXTL/PC, Siemens Analytical'
_computing_structure_solution
;

SIR97 - Altomare A., Burla M.C., Camalli M., Cascarano G.L., Giacovazzo C., 
Guagliardi A., Moliterni A.G.G., Polidori G.,Spagna R.
;
_diffrn_ambient_temperature 153(2)
_diffrn_measured_fraction_theta_full 0.998
_diffrn_measured_fraction_theta_max 0.998
_diffrn_measurement_device_type
;
Nonius Kappa CCD with a Bruker Apex II detector
;
_diffrn_measurement_method '\w- and \f-scans'
_diffrn_radiation_monochromator graphite
_diffrn_radiation_source 'fine-focus sealed tube'
_diffrn_radiation_type MoK\a
_diffrn_radiation_wavelength 0.71073
_diffrn_reflns_av_R_equivalents 0.1071
_diffrn_reflns_av_sigmaI/netI 0.0736
_diffrn_reflns_limit_h_max 12
_diffrn_reflns_limit_h_min -12
_diffrn_reflns_limit_k_max 13
_diffrn_reflns_limit_k_min -13
_diffrn_reflns_limit_l_max 30
_diffrn_reflns_limit_l_min -25
_diffrn_reflns_number 50096
_diffrn_reflns_theta_full 27.49
_diffrn_reflns_theta_max 27.49
_diffrn_reflns_theta_min 2.59
_exptl_absorpt_coefficient_mu 0.190
_exptl_absorpt_correction_T_max 1.00
_exptl_absorpt_correction_T_min 0.733
_exptl_absorpt_correction_type multi-scan
_exptl_absorpt_process_details
;
SADABS. Apex II release 2010, Bruker AXS, Inc.
;
_exptl_crystal_colour colorless
_exptl_crystal_density_diffrn 1.299
_exptl_crystal_density_method 'not measured'
_exptl_crystal_description needles
_exptl_crystal_F_000 964
_exptl_crystal_size_max 0.40
_exptl_crystal_size_mid 0.10
_exptl_crystal_size_min 0.10
_refine_diff_density_max 0.416
_refine_diff_density_min -0.398
_refine_diff_density_rms 0.050
_refine_ls_extinction_method none
_refine_ls_goodness_of_fit_ref 1.027
_refine_ls_hydrogen_treatment mixed
_refine_ls_matrix_type full
_refine_ls_number_parameters 320
_refine_ls_number_reflns 5392
_refine_ls_number_restraints 1
_refine_ls_restrained_S_all 1.027
_refine_ls_R_factor_all 0.1227
_refine_ls_R_factor_gt 0.0569
_refine_ls_shift/su_max 0.033
_refine_ls_shift/su_mean 0.001
_refine_ls_structure_factor_coef Fsqd
_refine_ls_weighting_details 'calc w=1/[\s^2^(Fo^2^)+(0.0338P)^2^+1.4996P] where P=(Fo^2^+2Fc^2^)/3'
_refine_ls_weighting_scheme calc
_refine_ls_wR_factor_gt 0.0992
_refine_ls_wR_factor_ref 0.1255
_reflns_number_gt 3133
_reflns_number_total 5392
_reflns_threshold_expression >2sigma(I)
_cod_data_source_file ol7b00174_si_002.cif
_cod_data_source_block shelxl
_cod_depositor_comments
;
The following automatic conversions were performed:

'_symmetry_cell_setting' value 'Monoclinic' changed to 'monoclinic'
according to
/home/data/users/saulius/crontab/automatic-downloads/current/ACS/lib/dictionaries/cif_core.dic
dictionary named 'cif_core.dic' version 2.4.2 from 2011-04-26.

Automatic conversion script
Id: cif_fix_values 4973 2017-02-22 13:04:09Z antanas 
;
_cod_original_sg_symbol_H-M P21/n
_cod_original_formula_sum 'C29.50 H24 Cl N O2'
_cod_database_code 1545461

loop_
_symmetry_equiv_pos_as_xyz
'x, y, z'
'-x+1/2, y+1/2, -z+1/2'
'-x, -y, -z'
'x-1/2, -y-1/2, z-1/2'

loop_
_atom_site_label
_atom_site_type_symbol
_atom_site_fract_x
_atom_site_fract_y
_atom_site_fract_z
_atom_site_U_iso_or_equiv
_atom_site_adp_type
_atom_site_occupancy
_atom_site_symmetry_multiplicity
_atom_site_calc_flag
_atom_site_refinement_flags
_atom_site_disorder_assembly
_atom_site_disorder_group
O1 O 0.10673(15) 0.64383(15) 0.51003(6) 0.0300(4) Uani 1 1 d . . .
O2 O 0.17977(17) 0.37173(14) 0.51704(6) 0.0258(4) Uani 1 1 d . . .
N1 N 0.34364(18) 0.63824(16) 0.53898(7) 0.0235(4) Uani 1 1 d . . .
C1 C 0.2100(2) 0.5912(2) 0.53432(8) 0.0223(5) Uani 1 1 d . . .
C2 C 0.2130(2) 0.45990(19) 0.56171(9) 0.0214(5) Uani 1 1 d . . .
C3 C 0.3683(2) 0.4474(2) 0.58250(9) 0.0214(5) Uani 1 1 d . . .
C4 C 0.4386(2) 0.3524(2) 0.61242(9) 0.0277(5) Uani 1 1 d . . .
H4A H 0.3890 0.2809 0.6237 0.033 Uiso 1 1 calc R . .
C5 C 0.5846(2) 0.3638(2) 0.62576(10) 0.0314(6) Uani 1 1 d . . .
H5A H 0.6356 0.2994 0.6463 0.038 Uiso 1 1 calc R . .
C6 C 0.6552(2) 0.4688(2) 0.60911(10) 0.0325(6) Uani 1 1 d . . .
H6A H 0.7549 0.4740 0.6177 0.039 Uiso 1 1 calc R . .
C7 C 0.5848(2) 0.5669(2) 0.58030(9) 0.0282(5) Uani 1 1 d . . .
H7A H 0.6337 0.6393 0.5695 0.034 Uiso 1 1 calc R . .
C8 C 0.4401(2) 0.5539(2) 0.56805(8) 0.0218(5) Uani 1 1 d . . .
C9 C 0.3830(2) 0.7585(2) 0.51642(9) 0.0302(6) Uani 1 1 d . . .
H9A H 0.3043 0.7895 0.4894 0.036 Uiso 1 1 calc R . .
H9B H 0.4671 0.7479 0.4942 0.036 Uiso 1 1 calc R . .
C10 C 0.4159(2) 0.8540(2) 0.56335(9) 0.0288(5) Uani 1 1 d . . .
C11 C 0.5393(3) 0.9232(2) 0.56439(10) 0.0364(6) Uani 1 1 d . . .
H11A H 0.6041 0.9092 0.5359 0.044 Uiso 1 1 calc R . .
C12 C 0.5693(3) 1.0132(2) 0.60676(11) 0.0437(7) Uani 1 1 d . . .
H12A H 0.6543 1.0601 0.6071 0.052 Uiso 1 1 calc R . .
C13 C 0.4758(3) 1.0344(2) 0.64817(11) 0.0455(7) Uani 1 1 d . . .
H13A H 0.4962 1.0959 0.6771 0.055 Uiso 1 1 calc R . .
C14 C 0.3526(3) 0.9660(2) 0.64761(11) 0.0458(7) Uani 1 1 d . . .
H14A H 0.2880 0.9804 0.6762 0.055 Uiso 1 1 calc R . .
C15 C 0.3227(3) 0.8762(2) 0.60531(10) 0.0397(6) Uani 1 1 d . . .
H15A H 0.2376 0.8296 0.6051 0.048 Uiso 1 1 calc R . .
C16 C 0.1200(2) 0.44823(19) 0.61251(8) 0.0197(5) Uani 1 1 d . . .
C17 C 0.1134(2) 0.56079(19) 0.64985(9) 0.0218(5) Uani 1 1 d . . .
C18 C 0.0024(2) 0.6450(2) 0.64035(10) 0.0306(5) Uani 1 1 d . . .
H18A H -0.0678 0.6316 0.6092 0.037 Uiso 1 1 calc R . .
C19 C -0.0071(3) 0.7480(2) 0.67547(12) 0.0436(7) Uani 1 1 d . . .
H19A H -0.0842 0.8041 0.6686 0.052 Uiso 1 1 calc R . .
C20 C 0.0944(3) 0.7696(3) 0.72021(12) 0.0498(8) Uani 1 1 d . . .
H20A H 0.0867 0.8395 0.7448 0.060 Uiso 1 1 calc R . .
C21 C 0.2073(3) 0.6897(3) 0.72941(11) 0.0470(7) Uani 1 1 d . . .
H21A H 0.2786 0.7059 0.7598 0.056 Uiso 1 1 calc R . .
C22 C 0.2181(3) 0.5852(2) 0.69448(9) 0.0334(6) Uani 1 1 d . . .
H22A H 0.2967 0.5306 0.7010 0.040 Uiso 1 1 calc R . .
C23 C 0.0608(2) 0.3378(2) 0.62167(9) 0.0222(5) Uani 1 1 d . . .
H23A H 0.0722 0.2788 0.5919 0.027 Uiso 1 1 calc R . .
C24 C -0.0185(2) 0.2901(2) 0.66902(9) 0.0229(5) Uani 1 1 d . . .
C25 C -0.0570(2) 0.3576(2) 0.71669(9) 0.0285(5) Uani 1 1 d . . .
H25A H -0.0360 0.4438 0.7194 0.034 Uiso 1 1 calc R . .
C26 C -0.1251(3) 0.3006(2) 0.75995(10) 0.0369(6) Uani 1 1 d . . .
H26A H -0.1496 0.3481 0.7922 0.044 Uiso 1 1 calc R . .
C27 C -0.1584(3) 0.1754(2) 0.75721(11) 0.0377(6) Uani 1 1 d . . .
H27A H -0.2053 0.1371 0.7872 0.045 Uiso 1 1 calc R . .
C28 C -0.1227(3) 0.1077(2) 0.71053(12) 0.0433(7) Uani 1 1 d . . .
H28A H -0.1451 0.0217 0.7080 0.052 Uiso 1 1 calc R . .
C29 C -0.0540(3) 0.1640(2) 0.66697(11) 0.0367(6) Uani 1 1 d . . .
H29A H -0.0303 0.1157 0.6348 0.044 Uiso 1 1 calc R . .
Cl1 Cl -0.0976(4) 0.9304(4) 0.55098(12) 0.0975(10) Uani 0.50 1 d PD A -1
Cl2 Cl 0.0779(4) 1.0661(3) 0.48172(18) 0.1123(11) Uani 0.50 1 d PD A -1
C30 C -0.0206(16) 0.9368(9) 0.4880(5) 0.179(8) Uani 0.50 1 d PD A -1
H30A H -0.0951 0.9338 0.4554 0.215 Uiso 0.50 1 calc PR A -1
H30B H 0.0407 0.8629 0.4851 0.215 Uiso 0.50 1 calc PR A -1
H2O H 0.088(3) 0.382(3) 0.5069(11) 0.057(9) Uiso 1 1 d . . .

loop_
_atom_site_aniso_label
_atom_site_aniso_U_11
_atom_site_aniso_U_22
_atom_site_aniso_U_33
_atom_site_aniso_U_23
_atom_site_aniso_U_13
_atom_site_aniso_U_12
O1 0.0275(9) 0.0332(9) 0.0281(9) 0.0034(7) -0.0044(7) -0.0019(7)
O2 0.0249(9) 0.0277(9) 0.0249(8) -0.0102(7) 0.0037(6) -0.0059(7)
N1 0.0246(10) 0.0242(10) 0.0217(10) 0.0013(8) 0.0019(7) -0.0062(8)
C1 0.0259(12) 0.0247(12) 0.0163(11) -0.0047(9) 0.0017(9) -0.0041(10)
C2 0.0215(11) 0.0211(11) 0.0215(11) -0.0051(9) 0.0008(8) -0.0039(9)
C3 0.0183(11) 0.0242(12) 0.0220(11) -0.0053(9) 0.0034(8) -0.0013(9)
C4 0.0239(12) 0.0249(12) 0.0345(13) -0.0035(11) 0.0034(10) -0.0014(10)
C5 0.0256(12) 0.0301(13) 0.0381(14) -0.0037(11) 0.0002(10) 0.0047(11)
C6 0.0192(12) 0.0380(14) 0.0399(14) -0.0099(12) 0.0005(10) -0.0017(11)
C7 0.0228(12) 0.0322(13) 0.0302(12) -0.0057(11) 0.0061(9) -0.0078(10)
C8 0.0240(12) 0.0244(12) 0.0175(11) -0.0056(9) 0.0045(8) -0.0023(9)
C9 0.0361(14) 0.0310(13) 0.0237(12) 0.0049(10) 0.0043(10) -0.0109(11)
C10 0.0376(14) 0.0246(12) 0.0234(12) 0.0068(10) -0.0022(10) -0.0067(11)
C11 0.0466(16) 0.0348(14) 0.0271(13) 0.0058(11) -0.0008(11) -0.0135(12)
C12 0.0557(18) 0.0337(15) 0.0395(16) 0.0082(13) -0.0087(13) -0.0200(13)
C13 0.078(2) 0.0226(13) 0.0338(15) 0.0028(11) -0.0084(14) -0.0093(14)
C14 0.069(2) 0.0325(15) 0.0370(15) -0.0057(12) 0.0107(13) -0.0007(14)
C15 0.0477(16) 0.0350(15) 0.0372(15) -0.0022(12) 0.0084(12) -0.0101(12)
C16 0.0162(10) 0.0230(12) 0.0195(11) -0.0017(9) -0.0007(8) -0.0011(9)
C17 0.0249(12) 0.0216(11) 0.0197(11) -0.0007(9) 0.0066(9) -0.0062(9)
C18 0.0281(13) 0.0282(13) 0.0367(14) -0.0038(11) 0.0102(10) -0.0038(11)
C19 0.0473(16) 0.0287(14) 0.0589(18) -0.0095(13) 0.0281(14) -0.0037(12)
C20 0.073(2) 0.0350(16) 0.0457(17) -0.0182(13) 0.0308(15) -0.0178(15)
C21 0.0632(19) 0.0506(18) 0.0270(14) -0.0085(13) 0.0029(12) -0.0277(16)
C22 0.0384(14) 0.0360(14) 0.0254(13) -0.0001(11) -0.0002(10) -0.0098(11)
C23 0.0192(11) 0.0230(12) 0.0241(12) -0.0054(9) 0.0002(9) -0.0009(9)
C24 0.0189(11) 0.0242(12) 0.0252(12) 0.0004(10) -0.0006(9) -0.0019(9)
C25 0.0310(13) 0.0248(12) 0.0305(13) -0.0021(10) 0.0072(10) -0.0046(10)
C26 0.0419(15) 0.0375(15) 0.0329(14) -0.0036(12) 0.0135(11) -0.0047(12)
C27 0.0397(15) 0.0391(16) 0.0357(14) 0.0081(12) 0.0115(11) -0.0083(12)
C28 0.0516(17) 0.0250(13) 0.0552(17) 0.0016(13) 0.0152(13) -0.0127(12)
C29 0.0423(15) 0.0285(14) 0.0407(15) -0.0081(11) 0.0121(11) -0.0092(11)
Cl1 0.0900(17) 0.113(2) 0.092(2) -0.047(2) 0.0218(16) -0.0199(14)
Cl2 0.144(3) 0.0566(16) 0.141(3) 0.004(2) 0.039(3) -0.0089(15)
C30 0.36(2) 0.081(8) 0.125(9) -0.013(7) 0.173(12) -0.005(10)

loop_
_atom_type_symbol
_atom_type_description
_atom_type_scat_dispersion_real
_atom_type_scat_dispersion_imag
_atom_type_scat_source
C C 0.0033 0.0016 'International Tables Vol C Tables 4.2.6.8 and 6.1.1.4'
H H 0.0000 0.0000 'International Tables Vol C Tables 4.2.6.8 and 6.1.1.4'
N N 0.0061 0.0033 'International Tables Vol C Tables 4.2.6.8 and 6.1.1.4'
O O 0.0106 0.0060 'International Tables Vol C Tables 4.2.6.8 and 6.1.1.4'
Cl Cl 0.1484 0.1585 'International Tables Vol C Tables 4.2.6.8 and 6.1.1.4'

loop_
_geom_angle_atom_site_label_1
_geom_angle_atom_site_label_2
_geom_angle_atom_site_label_3
_geom_angle
C2 O2 H2O 105.2(18)
C1 N1 C8 111.00(17)
C1 N1 C9 124.54(18)
C8 N1 C9 124.46(18)
O1 C1 N1 124.5(2)
O1 C1 C2 126.61(19)
N1 C1 C2 108.80(17)
O2 C2 C3 108.82(17)
O2 C2 C16 113.45(16)
C3 C2 C16 110.72(16)
O2 C2 C1 108.44(16)
C3 C2 C1 101.25(16)
C16 C2 C1 113.40(17)
C4 C3 C8 120.61(19)
C4 C3 C2 130.0(2)
C8 C3 C2 109.42(18)
C3 C4 C5 118.3(2)
C3 C4 H4A 120.8
C5 C4 H4A 120.8
C6 C5 C4 120.1(2)
C6 C5 H5A 119.9
C4 C5 H5A 119.9
C5 C6 C7 122.1(2)
C5 C6 H6A 119.0
C7 C6 H6A 119.0
C8 C7 C6 116.7(2)
C8 C7 H7A 121.6
C6 C7 H7A 121.6
C7 C8 C3 122.1(2)
C7 C8 N1 128.4(2)
C3 C8 N1 109.52(18)
N1 C9 C10 112.99(17)
N1 C9 H9A 109.0
C10 C9 H9A 109.0
N1 C9 H9B 109.0
C10 C9 H9B 109.0
H9A C9 H9B 107.8
C11 C10 C15 118.7(2)
C11 C10 C9 120.2(2)
C15 C10 C9 121.1(2)
C10 C11 C12 120.6(2)
C10 C11 H11A 119.7
C12 C11 H11A 119.7
C13 C12 C11 120.1(2)
C13 C12 H12A 120.0
C11 C12 H12A 120.0
C12 C13 C14 119.9(2)
C12 C13 H13A 120.1
C14 C13 H13A 120.1
C13 C14 C15 120.0(3)
C13 C14 H14A 120.0
C15 C14 H14A 120.0
C10 C15 C14 120.7(2)
C10 C15 H15A 119.6
C14 C15 H15A 119.6
C23 C16 C17 126.22(19)
C23 C16 C2 117.99(19)
C17 C16 C2 115.63(17)
C18 C17 C22 118.4(2)
C18 C17 C16 120.32(18)
C22 C17 C16 121.3(2)
C19 C18 C17 121.0(2)
C19 C18 H18A 119.5
C17 C18 H18A 119.5
C20 C19 C18 120.2(3)
C20 C19 H19A 119.9
C18 C19 H19A 119.9
C19 C20 C21 119.9(2)
C19 C20 H20A 120.1
C21 C20 H20A 120.1
C20 C21 C22 120.6(2)
C20 C21 H21A 119.7
C22 C21 H21A 119.7
C21 C22 C17 119.9(2)
C21 C22 H22A 120.0
C17 C22 H22A 120.0
C16 C23 C24 132.4(2)
C16 C23 H23A 113.8
C24 C23 H23A 113.8
C25 C24 C29 117.1(2)
C25 C24 C23 126.2(2)
C29 C24 C23 116.7(2)
C26 C25 C24 120.8(2)
C26 C25 H25A 119.6
C24 C25 H25A 119.6
C25 C26 C27 121.2(2)
C25 C26 H26A 119.4
C27 C26 H26A 119.4
C28 C27 C26 119.0(2)
C28 C27 H27A 120.5
C26 C27 H27A 120.5
C27 C28 C29 120.2(2)
C27 C28 H28A 119.9
C29 C28 H28A 119.9
C28 C29 C24 121.8(2)
C28 C29 H29A 119.1
C24 C29 H29A 119.1
Cl1 C30 Cl2 113.0(7)
Cl1 C30 H30A 109.0
Cl2 C30 H30A 109.0
Cl1 C30 H30B 109.0
Cl2 C30 H30B 109.0
H30A C30 H30B 107.8

loop_
_geom_bond_atom_site_label_1
_geom_bond_atom_site_label_2
_geom_bond_distance
O1 C1 1.225(2)
O2 C2 1.420(2)
O2 H2O 0.89(3)
N1 C1 1.359(3)
N1 C8 1.417(3)
N1 C9 1.456(3)
C1 C2 1.549(3)
C2 C3 1.515(3)
C2 C16 1.533(3)
C3 C4 1.375(3)
C3 C8 1.388(3)
C4 C5 1.397(3)
C4 H4A 0.9500
C5 C6 1.385(3)
C5 H5A 0.9500
C6 C7 1.389(3)
C6 H6A 0.9500
C7 C8 1.383(3)
C7 H7A 0.9500
C9 C10 1.509(3)
C9 H9A 0.9900
C9 H9B 0.9900
C10 C11 1.385(3)
C10 C15 1.387(3)
C11 C12 1.391(3)
C11 H11A 0.9500
C12 C13 1.377(4)
C12 H12A 0.9500
C13 C14 1.379(4)
C13 H13A 0.9500
C14 C15 1.388(3)
C14 H14A 0.9500
C15 H15A 0.9500
C16 C23 1.339(3)
C16 C17 1.493(3)
C17 C18 1.391(3)
C17 C22 1.397(3)
C18 C19 1.382(3)
C18 H18A 0.9500
C19 C20 1.373(4)
C19 H19A 0.9500
C20 C21 1.375(4)
C20 H20A 0.9500
C21 C22 1.394(4)
C21 H21A 0.9500
C22 H22A 0.9500
C23 C24 1.473(3)
C23 H23A 0.9500
C24 C25 1.395(3)
C24 C29 1.397(3)
C25 C26 1.380(3)
C25 H25A 0.9500
C26 C27 1.384(3)
C26 H26A 0.9500
C27 C28 1.370(3)
C27 H27A 0.9500
C28 C29 1.385(3)
C28 H28A 0.9500
C29 H29A 0.9500
Cl1 C30 1.685(7)
Cl2 C30 1.688(8)
C30 H30A 0.9900
C30 H30B 0.9900

loop_
_geom_hbond_atom_site_label_D
_geom_hbond_atom_site_label_H
_geom_hbond_atom_site_label_A
_geom_hbond_distance_DH
_geom_hbond_distance_HA
_geom_hbond_distance_DA
_geom_hbond_angle_DHA
_geom_hbond_site_symmetry_A
O2 H2O O1 0.89(3) 1.87(3) 2.738(2) 164(3) 3_566

loop_
_geom_torsion_atom_site_label_1
_geom_torsion_atom_site_label_2
_geom_torsion_atom_site_label_3
_geom_torsion_atom_site_label_4
_geom_torsion
C8 N1 C1 O1 -178.41(19)
C9 N1 C1 O1 0.8(3)
C8 N1 C1 C2 -1.2(2)
C9 N1 C1 C2 178.01(18)
O1 C1 C2 O2 64.0(3)
N1 C1 C2 O2 -113.15(18)
O1 C1 C2 C3 178.4(2)
N1 C1 C2 C3 1.2(2)
O1 C1 C2 C16 -63.0(3)
N1 C1 C2 C16 119.88(18)
O2 C2 C3 C4 -68.3(3)
C16 C2 C3 C4 57.1(3)
C1 C2 C3 C4 177.6(2)
O2 C2 C3 C8 113.25(19)
C16 C2 C3 C8 -121.41(19)
C1 C2 C3 C8 -0.9(2)
C8 C3 C4 C5 -2.5(3)
C2 C3 C4 C5 179.1(2)
C3 C4 C5 C6 0.2(3)
C4 C5 C6 C7 1.6(4)
C5 C6 C7 C8 -1.0(3)
C6 C7 C8 C3 -1.4(3)
C6 C7 C8 N1 -179.4(2)
C4 C3 C8 C7 3.2(3)
C2 C3 C8 C7 -178.13(19)
C4 C3 C8 N1 -178.41(19)
C2 C3 C8 N1 0.2(2)
C1 N1 C8 C7 178.9(2)
C9 N1 C8 C7 -0.4(3)
C1 N1 C8 C3 0.6(2)
C9 N1 C8 C3 -178.58(18)
C1 N1 C9 C10 107.2(2)
C8 N1 C9 C10 -73.7(3)
N1 C9 C10 C11 130.5(2)
N1 C9 C10 C15 -51.0(3)
C15 C10 C11 C12 0.1(3)
C9 C10 C11 C12 178.7(2)
C10 C11 C12 C13 -0.1(4)
C11 C12 C13 C14 0.1(4)
C12 C13 C14 C15 -0.1(4)
C11 C10 C15 C14 -0.1(4)
C9 C10 C15 C14 -178.7(2)
C13 C14 C15 C10 0.1(4)
O2 C2 C16 C23 24.8(3)
C3 C2 C16 C23 -97.9(2)
C1 C2 C16 C23 149.13(18)
O2 C2 C16 C17 -159.56(17)
C3 C2 C16 C17 77.8(2)
C1 C2 C16 C17 -35.3(2)
C23 C16 C17 C18 -88.8(3)
C2 C16 C17 C18 96.0(2)
C23 C16 C17 C22 91.9(3)
C2 C16 C17 C22 -83.2(2)
C22 C17 C18 C19 -2.4(3)
C16 C17 C18 C19 178.3(2)
C17 C18 C19 C20 0.7(4)
C18 C19 C20 C21 1.2(4)
C19 C20 C21 C22 -1.5(4)
C20 C21 C22 C17 -0.2(4)
C18 C17 C22 C21 2.1(3)
C16 C17 C22 C21 -178.6(2)
C17 C16 C23 C24 -3.3(4)
C2 C16 C23 C24 171.8(2)
C16 C23 C24 C25 3.4(4)
C16 C23 C24 C29 -174.1(2)
C29 C24 C25 C26 0.9(3)
C23 C24 C25 C26 -176.5(2)
C24 C25 C26 C27 -0.6(4)
C25 C26 C27 C28 0.0(4)
C26 C27 C28 C29 0.2(4)
C27 C28 C29 C24 0.2(4)
C25 C24 C29 C28 -0.8(4)
C23 C24 C29 C28 177.0(2)
